data_1553207
loop_
_publ_author_name
'Fu, Zhenqian'
'Wu, Xingxing'
'Chi, Yonggui Robin'

_publ_section_title
;
 Rapid access to bicyclic \d-lactones via carbene-catalyzed activation and
 cascade reaction of unsaturated carboxylic esters
;
_journal_issue 2
_journal_name_full 'Organic Chemistry Frontiers'
_journal_page_first 145
_journal_paper_doi 10.1039/C5QO00348B
_journal_volume 3
_journal_year 2016
_chemical_absolute_configuration ad
_chemical_formula_sum 'C36 H29 Cl O6'
_chemical_formula_weight 593.04
_space_group_crystal_system orthorhombic
_space_group_IT_number 19
_space_group_name_Hall 'P 2ac 2ab'
_space_group_name_H-M_alt 'P 21 21 21'
_atom_sites_solution_hydrogens geom
_audit_update_record
;
2015-06-04 deposited with the CCDC.
2015-12-03 downloaded from the CCDC.
;
_cell_angle_alpha 90
_cell_angle_beta 90
_cell_angle_gamma 90
_cell_formula_units_Z 4
_cell_length_a 6.2154(3)
_cell_length_b 20.2473(13)
_cell_length_c 22.9882(17)
_cell_measurement_reflns_used 1445
_cell_measurement_temperature 103.(2)
_cell_measurement_theta_max 21.7907
_cell_measurement_theta_min 2.8422
_cell_volume 2893.0(3)
_computing_cell_refinement 'SAINT V8.34A (Bruker AXS Inc., 2013)'
_computing_data_collection 'APEX2 (Bruker AXS Inc., 2014)'
_computing_data_reduction 'SAINT V8.34A (Bruker AXS Inc., 2013)'
_computing_molecular_graphics 'XP (Bruker AXS Inc., 2014)'
_computing_publication_material 'APEX2 (Bruker AXS Inc., 2014)'
_computing_structure_refinement 'SHELXL-2014/6 (Sheldrick, 2014)'
_diffrn_ambient_temperature 103.(2)
_diffrn_detector_area_resol_mean 8.3333
_diffrn_measured_fraction_theta_full 0.995
_diffrn_measured_fraction_theta_max 0.995
_diffrn_measurement_device_type 'CCD area detector'
_diffrn_measurement_method 'phi and omega scans'
_diffrn_radiation_monochromator graphite
_diffrn_radiation_type MoK\a
_diffrn_radiation_wavelength 0.71073
_diffrn_reflns_av_R_equivalents 0.0782
_diffrn_reflns_av_unetI/netI 0.0750
_diffrn_reflns_limit_h_max 8
_diffrn_reflns_limit_h_min -5
_diffrn_reflns_limit_k_max 27
_diffrn_reflns_limit_k_min -26
_diffrn_reflns_limit_l_max 31
_diffrn_reflns_limit_l_min -26
_diffrn_reflns_number 4464
_diffrn_reflns_theta_full 29.29
_diffrn_reflns_theta_max 29.29
_diffrn_reflns_theta_min 3.15
_diffrn_source 'fine-focus sealed tube'
_exptl_absorpt_coefficient_mu 0.180
_exptl_absorpt_correction_T_max 0.99
_exptl_absorpt_correction_T_min 0.82
_exptl_absorpt_correction_type multi-scan
_exptl_absorpt_process_details 'SADABS V2014/4 (Bruker AXS Inc.)'
_exptl_crystal_colour colourless
_exptl_crystal_density_diffrn 1.362
_exptl_crystal_density_method 'not measured'
_exptl_crystal_description needle
_exptl_crystal_F_000 1240
_exptl_crystal_size_max 0.420
_exptl_crystal_size_mid 0.100
_exptl_crystal_size_min 0.080
_refine_diff_density_max 0.282
_refine_diff_density_min -0.298
_refine_ls_abs_structure_details 'No quotients, so Flack parameter determined by classical intensity fit'
_refine_ls_abs_structure_Flack 0.44(9)
_refine_ls_extinction_method none
_refine_ls_goodness_of_fit_ref 1.021
_refine_ls_hydrogen_treatment constr
_refine_ls_matrix_type full
_refine_ls_number_parameters 388
_refine_ls_number_reflns 4464
_refine_ls_number_restraints 0
_refine_ls_restrained_S_all 1.021
_refine_ls_R_factor_all 0.0801
_refine_ls_R_factor_gt 0.0507
_refine_ls_shift/su_max 0.000
_refine_ls_shift/su_mean 0.000
_refine_ls_structure_factor_coef Fsqd
_refine_ls_weighting_details 'w=1/[\s^2^(Fo^2^)+(0.0460P)^2^+1.0074P] where P=(Fo^2^+2Fc^2^)/3'
_refine_ls_weighting_scheme calc
_refine_ls_wR_factor_gt 0.1004
_refine_ls_wR_factor_ref 0.1167
_reflns_number_gt 3394
_reflns_number_total 4464
_reflns_threshold_expression 'I > 2\s(I)'
_cod_data_source_file c5qo00348b2.cif
_cod_data_source_block I
_cod_database_code 1553207

loop_
_space_group_symop_operation_xyz
'x, y, z'
'-x+1/2, -y, z+1/2'
'-x, y+1/2, -z+1/2'
'x+1/2, -y+1/2, -z'

loop_
_atom_site_type_symbol
_atom_site_label
_atom_site_fract_x
_atom_site_fract_y
_atom_site_fract_z
_atom_site_U_iso_or_equiv
_atom_site_adp_type
_atom_site_calc_flag
_atom_site_refinement_flags_adp
_atom_site_refinement_flags_posn
_atom_site_occupancy
C C1 0.9318(6) 0.04268(14) 0.98206(15) 0.0177(7) Uani d . . 1
C C2 0.8204(5) 0.10124(14) 0.95474(14) 0.0145(6) Uani d . . 1
H H2 0.7941 0.1342 0.9864 0.017 Uiso calc U R 1
C C3 0.9699(5) 0.13465(14) 0.90942(14) 0.0145(6) Uani d . . 1
H H3 1.1177 0.1155 0.9127 0.017 Uiso calc U R 1
C C4 0.8679(5) 0.11312(14) 0.85047(14) 0.0149(6) Uani d . . 1
C C5 0.6264(5) 0.11784(15) 0.86237(14) 0.0151(6) Uani d . . 1
H H5A 0.5435 0.0919 0.8335 0.018 Uiso calc U R 1
H H5B 0.5771 0.1643 0.8612 0.018 Uiso calc U R 1
C C6 0.6012(5) 0.08843(14) 0.92429(15) 0.0158(6) Uani d . . 1
H H6 0.4849 0.1126 0.9455 0.019 Uiso calc U R 1
C C7 0.5458(5) 0.01688(14) 0.92116(14) 0.0169(6) Uani d . . 1
H H7 0.4211 0.0047 0.8998 0.02 Uiso calc U R 1
C C8 0.6579(5) -0.03084(14) 0.94602(14) 0.0151(6) Uani d . . 1
C C9 0.9827(5) 0.20955(14) 0.91534(14) 0.0139(6) Uani d . . 1
C C10 0.8215(5) 0.24867(14) 0.93867(14) 0.0153(6) Uani d . . 1
H H10 0.6953 0.2284 0.9536 0.018 Uiso calc U R 1
C C11 0.8408(5) 0.31754(15) 0.94065(15) 0.0177(7) Uani d . . 1
H H11 0.7289 0.3439 0.9565 0.021 Uiso calc U R 1
C C12 1.0258(5) 0.34637(14) 0.91905(14) 0.0146(6) Uani d . . 1
C C13 1.1917(5) 0.30909(15) 0.89619(14) 0.0174(7) Uani d . . 1
H H13 1.3178 0.3297 0.8815 0.021 Uiso calc U R 1
C C14 1.1702(5) 0.24084(15) 0.89512(15) 0.0177(7) Uani d . . 1
H H14 1.2848 0.2147 0.8804 0.021 Uiso calc U R 1
C C15 0.9357(5) 0.15589(14) 0.79924(14) 0.0155(6) Uani d . . 1
C C16 1.2404(6) 0.18519(15) 0.74102(15) 0.0201(7) Uani d . . 1
H H16A 1.3932 0.1942 0.7503 0.024 Uiso calc U R 1
H H16B 1.1644 0.228 0.7382 0.024 Uiso calc U R 1
C C17 1.2260(6) 0.14965(15) 0.68376(15) 0.0201(7) Uani d . . 1
C C18 1.0414(6) 0.15433(18) 0.64926(16) 0.0257(8) Uani d . . 1
H H18 0.9235 0.1805 0.6619 0.031 Uiso calc U R 1
C C19 1.0296(6) 0.12108(18) 0.59664(17) 0.0290(8) Uani d . . 1
H H19 0.903 0.124 0.5736 0.035 Uiso calc U R 1
C C20 1.2018(6) 0.08372(16) 0.57765(17) 0.0277(8) Uani d . . 1
H H20 1.1936 0.0614 0.5414 0.033 Uiso calc U R 1
C C21 1.3860(7) 0.07863(17) 0.61107(17) 0.0292(9) Uani d . . 1
H H21 1.5043 0.053 0.5979 0.035 Uiso calc U R 1
C C22 1.3965(6) 0.11142(17) 0.66424(16) 0.0244(8) Uani d . . 1
H H22 1.5223 0.1076 0.6875 0.029 Uiso calc U R 1
C C23 0.9367(5) 0.04180(14) 0.83733(14) 0.0147(6) Uani d . . 1
C C24 0.8990(7) -0.04702(18) 0.7706(2) 0.0380(11) Uani d . . 1
H H24A 0.9644 -0.0718 0.8033 0.046 Uiso calc U R 1
H H24B 1.0046 -0.045 0.7384 0.046 Uiso calc U R 1
C C25 0.6980(6) -0.08084(15) 0.75066(16) 0.0236(8) Uani d . . 1
C C26 0.6165(7) -0.13527(17) 0.77961(17) 0.0297(9) Uani d . . 1
H H26 0.6868 -0.1512 0.8135 0.036 Uiso calc U R 1
C C27 0.4315(7) -0.16707(17) 0.75940(18) 0.0326(9) Uani d . . 1
H H27 0.3773 -0.2047 0.7793 0.039 Uiso calc U R 1
C C28 0.3282(6) -0.14390(17) 0.71071(17) 0.0272(8) Uani d . . 1
H H28 0.2033 -0.1658 0.6968 0.033 Uiso calc U R 1
C C29 0.4046(6) -0.08905(17) 0.68195(17) 0.0255(8) Uani d . . 1
H H29 0.3306 -0.0726 0.6488 0.031 Uiso calc U R 1
C C30 0.5901(6) -0.05786(16) 0.70147(16) 0.0236(8) Uani d . . 1
H H30 0.6439 -0.0205 0.6811 0.028 Uiso calc U R 1
C C31 0.6151(5) -0.10256(15) 0.94156(15) 0.0178(7) Uani d . . 1
C C32 0.7762(6) -0.14832(16) 0.95238(16) 0.0220(7) Uani d . . 1
H H32 0.9144 -0.1338 0.9645 0.026 Uiso calc U R 1
C C33 0.7359(6) -0.21573(16) 0.94553(16) 0.0255(8) Uani d . . 1
H H33 0.8469 -0.2469 0.9529 0.031 Uiso calc U R 1
C C34 0.5365(6) -0.23717(16) 0.92817(16) 0.0278(8) Uani d . . 1
H H34 0.5107 -0.283 0.923 0.033 Uiso calc U R 1
C C35 0.3723(6) -0.19207(16) 0.91815(16) 0.0270(8) Uani d . . 1
H H35 0.2338 -0.2072 0.9068 0.032 Uiso calc U R 1
C C36 0.4103(5) -0.12470(15) 0.92470(15) 0.0213(7) Uani d . . 1
H H36 0.298 -0.0938 0.9178 0.026 Uiso calc U R 1
Cl Cl1 1.04957(13) 0.43206(3) 0.91983(4) 0.01984(18) Uani d . . 1
O O1 1.0973(4) 0.04820(11) 1.00814(11) 0.0256(6) Uani d . . 1
O O2 0.8425(4) -0.01856(10) 0.97916(10) 0.0175(5) Uani d . . 1
O O3 0.8211(4) 0.19375(11) 0.77431(11) 0.0227(5) Uani d . . 1
O O4 1.1445(4) 0.14550(11) 0.78770(10) 0.0174(5) Uani d . . 1
O O5 1.0609(4) 0.01034(10) 0.86659(10) 0.0197(5) Uani d . . 1
O O6 0.8416(4) 0.02009(11) 0.78948(11) 0.0245(6) Uani d . . 1

loop_
_atom_site_aniso_label
_atom_site_aniso_U_11
_atom_site_aniso_U_22
_atom_site_aniso_U_33
_atom_site_aniso_U_12
_atom_site_aniso_U_13
_atom_site_aniso_U_23
C1 0.0205(18) 0.0147(13) 0.0181(18) -0.0028(13) -0.0019(15) 0.0005(12)
C2 0.0163(15) 0.0135(13) 0.0137(16) 0.0005(12) -0.0005(13) -0.0030(11)
C3 0.0122(14) 0.0134(12) 0.0178(17) -0.0005(11) -0.0005(13) -0.0053(11)
C4 0.0153(15) 0.0108(12) 0.0185(17) 0.0027(12) -0.0004(13) -0.0032(12)
C5 0.0114(14) 0.0138(13) 0.0200(18) 0.0013(12) -0.0009(13) -0.0019(12)
C6 0.0121(15) 0.0150(12) 0.0204(18) 0.0011(11) -0.0005(13) 0.0009(12)
C7 0.0129(14) 0.0185(13) 0.0194(17) 0.0002(13) -0.0001(15) -0.0027(13)
C8 0.0137(15) 0.0156(13) 0.0161(17) -0.0022(12) 0.0008(13) -0.0011(12)
C9 0.0168(15) 0.0134(12) 0.0116(15) 0.0008(11) -0.0022(13) -0.0021(12)
C10 0.0124(15) 0.0171(13) 0.0164(17) -0.0015(12) 0.0008(13) -0.0012(12)
C11 0.0158(16) 0.0180(14) 0.0192(18) 0.0028(13) 0.0011(14) -0.0035(13)
C12 0.0187(15) 0.0136(12) 0.0116(15) 0.0019(11) -0.0061(13) -0.0008(12)
C13 0.0176(17) 0.0162(14) 0.0183(18) -0.0045(13) 0.0000(14) -0.0009(12)
C14 0.0128(15) 0.0172(14) 0.0230(19) 0.0014(12) 0.0004(14) -0.0030(13)
C15 0.0164(16) 0.0132(12) 0.0170(17) -0.0012(13) 0.0004(14) -0.0030(12)
C16 0.0206(17) 0.0196(14) 0.0201(19) -0.0049(13) 0.0023(14) 0.0019(14)
C17 0.0237(18) 0.0176(14) 0.0192(19) -0.0036(13) 0.0047(14) 0.0044(13)
C18 0.0256(18) 0.0293(17) 0.0220(19) -0.0016(16) 0.0004(16) -0.0007(15)
C19 0.030(2) 0.0334(19) 0.024(2) -0.0010(17) -0.0052(17) 0.0023(16)
C20 0.045(2) 0.0208(15) 0.0172(19) -0.0033(15) 0.0015(18) -0.0001(14)
C21 0.040(2) 0.0220(17) 0.026(2) 0.0056(16) 0.0049(17) -0.0007(14)
C22 0.0267(19) 0.0238(15) 0.0228(19) 0.0029(15) -0.0003(15) 0.0031(14)
C23 0.0100(15) 0.0145(13) 0.0197(17) -0.0012(12) 0.0007(14) 0.0009(12)
C24 0.031(2) 0.0263(17) 0.056(3) 0.0122(16) -0.016(2) -0.0263(19)
C25 0.028(2) 0.0197(15) 0.023(2) 0.0041(14) -0.0050(15) -0.0089(14)
C26 0.042(2) 0.0240(16) 0.023(2) 0.0100(16) -0.0074(17) -0.0048(14)
C27 0.041(2) 0.0211(16) 0.036(2) -0.0025(17) 0.010(2) -0.0033(15)
C28 0.0232(19) 0.0262(17) 0.032(2) 0.0011(15) -0.0021(17) -0.0118(15)
C29 0.0223(19) 0.0280(16) 0.026(2) 0.0055(15) -0.0052(16) -0.0052(15)
C30 0.0236(19) 0.0197(15) 0.027(2) 0.0014(14) -0.0003(15) -0.0028(14)
C31 0.0224(17) 0.0156(14) 0.0154(17) -0.0034(13) 0.0028(14) -0.0013(12)
C32 0.0254(19) 0.0191(15) 0.021(2) -0.0009(14) 0.0039(15) 0.0011(14)
C33 0.036(2) 0.0192(15) 0.021(2) 0.0059(16) 0.0041(17) 0.0008(14)
C34 0.042(2) 0.0174(14) 0.024(2) -0.0059(15) 0.0069(18) -0.0027(14)
C35 0.031(2) 0.0233(16) 0.026(2) -0.0106(15) 0.0007(17) -0.0028(15)
C36 0.0209(18) 0.0193(14) 0.0238(19) -0.0037(13) -0.0005(15) 0.0001(14)
Cl1 0.0219(4) 0.0127(3) 0.0249(4) 0.0002(3) -0.0006(4) -0.0005(3)
O1 0.0213(13) 0.0222(11) 0.0333(16) -0.0030(10) -0.0122(12) 0.0052(10)
O2 0.0169(11) 0.0142(9) 0.0215(13) -0.0005(9) -0.0050(10) 0.0016(9)
O3 0.0231(13) 0.0217(11) 0.0234(14) 0.0047(10) 0.0007(11) 0.0062(10)
O4 0.0130(11) 0.0213(11) 0.0178(13) -0.0004(9) 0.0027(9) 0.0013(9)
O5 0.0197(12) 0.0161(10) 0.0234(13) 0.0056(10) -0.0035(11) -0.0025(9)
O6 0.0237(13) 0.0216(11) 0.0282(15) 0.0076(10) -0.0114(11) -0.0140(10)

loop_
_atom_type_symbol
_atom_type_description
_atom_type_scat_dispersion_real
_atom_type_scat_dispersion_imag
_atom_type_scat_source
C C 0.0033 0.0016 'International Tables Vol C Tables 4.2.6.8 and 6.1.1.4'
H H 0.0000 0.0000 'International Tables Vol C Tables 4.2.6.8 and 6.1.1.4'
O O 0.0106 0.0060 'International Tables Vol C Tables 4.2.6.8 and 6.1.1.4'
Cl Cl 0.1484 0.1585 'International Tables Vol C Tables 4.2.6.8 and 6.1.1.4'

loop_
_geom_angle_atom_site_label_1
_geom_angle_atom_site_label_2
_geom_angle_atom_site_label_3
_geom_angle
O1 C1 O2 117.4(3)
O1 C1 C2 122.0(3)
O2 C1 C2 120.6(3)
C1 C2 C3 110.3(3)
C1 C2 C6 117.3(2)
C3 C2 C6 107.2(3)
C1 C2 H2 107.2
C3 C2 H2 107.2
C6 C2 H2 107.2
C9 C3 C2 113.9(2)
C9 C3 C4 112.2(3)
C2 C3 C4 102.6(2)
C9 C3 H3 109.3
C2 C3 H3 109.3
C4 C3 H3 109.3
C15 C4 C5 112.0(3)
C15 C4 C23 107.8(2)
C5 C4 C23 111.6(3)
C15 C4 C3 113.7(2)
C5 C4 C3 103.1(3)
C23 C4 C3 108.7(3)
C4 C5 C6 103.8(3)
C4 C5 H5A 111.0
C6 C5 H5A 111.0
C4 C5 H5B 111.0
C6 C5 H5B 111.0
H5A C5 H5B 109.0
C7 C6 C5 110.6(3)
C7 C6 C2 112.7(2)
C5 C6 C2 105.1(2)
C7 C6 H6 109.4
C5 C6 H6 109.4
C2 C6 H6 109.4
C8 C7 C6 124.6(3)
C8 C7 H7 117.7
C6 C7 H7 117.7
C7 C8 O2 122.5(3)
C7 C8 C31 126.4(3)
O2 C8 C31 111.1(3)
C10 C9 C14 118.0(3)
C10 C9 C3 124.4(3)
C14 C9 C3 117.5(3)
C9 C10 C11 121.3(3)
C9 C10 H10 119.3
C11 C10 H10 119.3
C12 C11 C10 118.7(3)
C12 C11 H11 120.7
C10 C11 H11 120.7
C13 C12 C11 121.8(3)
C13 C12 Cl1 119.0(2)
C11 C12 Cl1 119.2(2)
C12 C13 C14 118.6(3)
C12 C13 H13 120.7
C14 C13 H13 120.7
C13 C14 C9 121.5(3)
C13 C14 H14 119.3
C9 C14 H14 119.3
O3 C15 O4 125.7(3)
O3 C15 C4 124.9(3)
O4 C15 C4 109.4(3)
O4 C16 C17 110.7(2)
O4 C16 H16A 109.5
C17 C16 H16A 109.5
O4 C16 H16B 109.5
C17 C16 H16B 109.5
H16A C16 H16B 108.1
C22 C17 C18 118.8(3)
C22 C17 C16 120.3(3)
C18 C17 C16 120.9(3)
C19 C18 C17 120.4(4)
C19 C18 H18 119.8
C17 C18 H18 119.8
C20 C19 C18 120.0(4)
C20 C19 H19 120.0
C18 C19 H19 120.0
C19 C20 C21 120.5(3)
C19 C20 H20 119.8
C21 C20 H20 119.8
C20 C21 C22 119.4(4)
C20 C21 H21 120.3
C22 C21 H21 120.3
C17 C22 C21 120.9(4)
C17 C22 H22 119.5
C21 C22 H22 119.5
O5 C23 O6 125.0(3)
O5 C23 C4 124.4(3)
O6 C23 C4 110.6(3)
O6 C24 C25 108.1(3)
O6 C24 H24A 110.1
C25 C24 H24A 110.1
O6 C24 H24B 110.1
C25 C24 H24B 110.1
H24A C24 H24B 108.4
C26 C25 C30 118.6(3)
C26 C25 C24 121.5(4)
C30 C25 C24 119.8(3)
C25 C26 C27 120.6(4)
C25 C26 H26 119.7
C27 C26 H26 119.7
C28 C27 C26 119.9(4)
C28 C27 H27 120.1
C26 C27 H27 120.1
C27 C28 C29 120.4(4)
C27 C28 H28 119.8
C29 C28 H28 119.8
C28 C29 C30 119.8(4)
C28 C29 H29 120.1
C30 C29 H29 120.1
C29 C30 C25 120.6(3)
C29 C30 H30 119.7
C25 C30 H30 119.7
C32 C31 C36 119.4(3)
C32 C31 C8 120.9(3)
C36 C31 C8 119.7(3)
C31 C32 C33 120.2(3)
C31 C32 H32 119.9
C33 C32 H32 119.9
C34 C33 C32 120.3(3)
C34 C33 H33 119.9
C32 C33 H33 119.9
C33 C34 C35 120.3(3)
C33 C34 H34 119.9
C35 C34 H34 119.9
C34 C35 C36 120.1(3)
C34 C35 H35 119.9
C36 C35 H35 119.9
C35 C36 C31 119.7(3)
C35 C36 H36 120.1
C31 C36 H36 120.1
C1 O2 C8 121.5(2)
C15 O4 C16 116.9(3)
C23 O6 C24 116.3(3)

loop_
_geom_bond_atom_site_label_1
_geom_bond_atom_site_label_2
_geom_bond_distance
C1 O1 1.196(4)
C1 O2 1.360(4)
C1 C2 1.510(4)
C2 C3 1.551(4)
C2 C6 1.553(4)
C2 H2 1.0
C3 C9 1.525(4)
C3 C4 1.558(4)
C3 H3 1.0
C4 C15 1.522(4)
C4 C5 1.529(4)
C4 C23 1.536(4)
C5 C6 1.551(4)
C5 H5A 0.99
C5 H5B 0.99
C6 C7 1.491(4)
C6 H6 1.0
C7 C8 1.322(4)
C7 H7 0.95
C8 O2 1.400(4)
C8 C31 1.480(4)
C9 C10 1.385(4)
C9 C14 1.405(4)
C10 C11 1.400(4)
C10 H10 0.95
C11 C12 1.382(5)
C11 H11 0.95
C12 C13 1.381(4)
C12 Cl1 1.741(3)
C13 C14 1.388(4)
C13 H13 0.95
C14 H14 0.95
C15 O3 1.193(4)
C15 O4 1.341(4)
C16 O4 1.467(4)
C16 C17 1.503(5)
C16 H16A 0.99
C16 H16B 0.99
C17 C22 1.387(5)
C17 C18 1.398(5)
C18 C19 1.386(5)
C18 H18 0.95
C19 C20 1.381(5)
C19 H19 0.95
C20 C21 1.383(6)
C20 H20 0.95
C21 C22 1.392(5)
C21 H21 0.95
C22 H22 0.95
C23 O5 1.206(4)
C23 O6 1.324(4)
C24 O6 1.470(4)
C24 C25 1.496(5)
C24 H24A 0.99
C24 H24B 0.99
C25 C26 1.384(5)
C25 C30 1.395(5)
C26 C27 1.397(6)
C26 H26 0.95
C27 C28 1.373(5)
C27 H27 0.95
C28 C29 1.377(5)
C28 H28 0.95
C29 C30 1.389(5)
C29 H29 0.95
C30 H30 0.95
C31 C32 1.386(5)
C31 C36 1.405(5)
C32 C33 1.396(4)
C32 H32 0.95
C33 C34 1.373(5)
C33 H33 0.95
C34 C35 1.389(5)
C34 H34 0.95
C35 C36 1.393(4)
C35 H35 0.95
C36 H36 0.95
